data_1517113
loop_
_publ_author_name
'Lukose, Binit'
'Kuc, Agnieszka'
'Frenzel, Johannes'
'Heine, Thomas'

_publ_section_title
;
 On the reticular construction concept of covalent organic frameworks.
;
_journal_name_full 'Beilstein journal of nanotechnology'
_journal_page_first 60
_journal_page_last 70
_journal_paper_doi 10.3762/bjnano.1.8
_journal_volume 1
_journal_year 2010
_chemical_compound_source 'see text'
_chemical_formula_moiety 'C72 H36 B6 O12'
_chemical_formula_sum 'C72 H36 B6 O12'
_chemical_formula_weight 1157.87
_chemical_name_systematic ?
_space_group_IT_number 12
_symmetry_cell_setting monoclinic
_symmetry_Int_Tables_number 12
_symmetry_space_group_name_Hall '-C 2y'
_symmetry_space_group_name_H-M 'C 1 2/m 1'
_atom_sites_solution_hydrogens ' ?'
_atom_sites_solution_primary ' ?'
_atom_sites_solution_secondary ' ?'
_cell_angle_alpha 90
_cell_angle_beta 92.4770
_cell_angle_gamma 90
_cell_formula_units_Z 2
_cell_length_a 60.31140
_cell_length_b 37.58300
_cell_length_c 3.67110
_cell_volume 8313.446
_computing_publication_material 'PLATON (Spek, 2003)'
_diffrn_radiation_probe x-ray
_diffrn_radiation_type MoK\a
_diffrn_radiation_wavelength 0.71073
_diffrn_reflns_reduction_process
;
;
_exptl_absorpt_coefficient_mu 0.031
_exptl_absorpt_correction_type ' ?'
_exptl_crystal_colour ' ?'
_exptl_crystal_density_diffrn 0.463
_exptl_crystal_density_method 'Not Measured'
_exptl_crystal_description ' ?'
_exptl_crystal_F_000 1188
_refine_ls_extinction_method ' ?'
_refine_ls_hydrogen_treatment ' ?'
_refine_ls_number_restraints 0
_refine_ls_weighting_scheme ?
_cod_data_source_file COF-10_inc-z_1.cif
_cod_data_source_block block_1
_cod_depositor_comments
;
The following automatic conversions were performed:

'_symmetry_cell_setting' value 'Monoclinic' changed to 'monoclinic'
according to
/usr/data/users/saulius/automatic-downloads/retrospective/Beilstein/lib/dictionaries/cif_core.dic
dictionary named 'cif_core.dic' version 2.4.2 from 2011-04-26.

Automatic conversion script
Id: cif_fix_values 2281 2013-09-26 08:29:07Z andrius 
;
_cod_original_sg_symbol_H-M 'C 2/m'
_cod_database_code 1517113

loop_
_symmetry_equiv_pos_site_id
_symmetry_equiv_pos_as_xyz
1 x,y,z
2 -x,y,-z
3 -x,-y,-z
4 x,-y,z
5 1/2+x,1/2+y,z
6 1/2-x,1/2+y,-z
7 1/2-x,1/2-y,-z
8 1/2+x,1/2-y,z

loop_
_atom_site_label
_atom_site_type_symbol
_atom_site_thermal_displace_type
_atom_site_fract_x
_atom_site_fract_y
_atom_site_fract_z
_atom_site_occupancy
_atom_site_U_iso_or_equiv
O O Uiso 0.18954 0.13092 -0.13730 1.000 0.0500
O1 O Uiso 0.08974 0.03116 0.46146 1.000 0.0500
O1# O Uiso 0.22065 0.09986 -0.32398 1.000 0.0500
C C Uiso 0.22245 0.16753 -0.33485 1.000 0.0500
C1 C Uiso 0.22278 0.23241 -0.33676 1.000 0.0500
C1# C Uiso 0.21214 0.20045 -0.27290 1.000 0.0500
C2 C Uiso 0.24430 0.23307 -0.46595 1.000 0.0500
C3 C Uiso 0.16679 0.03827 -0.00084 1.000 0.0500
C4 C Uiso 0.18534 0.09322 -0.11214 1.000 0.0500
C5 C Uiso 0.16670 0.07589 -0.00028 1.000 0.0500
C7 C Uiso 0.24403 0.16852 -0.46426 1.000 0.0500
C8 C Uiso 0.25476 0.20039 -0.52861 1.000 0.0500
C10 C Uiso 0.18570 0.01941 -0.11427 1.000 0.0500
C11 C Uiso 0.20390 0.07471 -0.22347 1.000 0.0500
C12 C Uiso 0.20456 0.03806 -0.22745 1.000 0.0500
C13 C Uiso 0.05498 0.00000 0.67015 1.000 0.0500
C14 C Uiso 0.04367 -0.03201 0.73791 1.000 0.0500
C15 C Uiso 0.02237 -0.03206 0.86571 1.000 0.0500
C16 C Uiso 0.01130 0.00000 0.93220 1.000 0.0500
C17 C Uiso 0.14741 0.01892 0.11549 1.000 0.0500
C18 C Uiso 0.11068 0.01854 0.33584 1.000 0.0500
C19 C Uiso 0.12866 0.03787 0.22799 1.000 0.0500
B B Uiso 0.21095 0.13303 -0.26585 1.000 0.0500
B1 B Uiso 0.07797 0.00000 0.53215 1.000 0.0500
H H Uiso 0.15189 0.09019 0.08856 1.000 0.0600
H1 H Uiso 0.21426 0.25785 -0.28565 1.000 0.0600
H1# H Uiso 0.19523 0.20086 -0.17143 1.000 0.0600
H2 H Uiso 0.21910 0.02294 -0.31467 1.000 0.0600
H3 H Uiso 0.25264 0.14325 -0.51590 1.000 0.0600
H4 H Uiso 0.27171 0.20035 -0.63035 1.000 0.0600
H5 H Uiso 0.12888 0.06727 0.22664 1.000 0.0600
H6 H Uiso 0.05194 -0.05763 0.68826 1.000 0.0600
H7 H Uiso 0.01388 -0.05747 0.91664 1.000 0.0600

loop_
_atom_type_symbol
_atom_type_description
_atom_type_scat_dispersion_real
_atom_type_scat_dispersion_imag
_atom_type_scat_source
O O 0.0106 0.0060 'International Tables Vol C Tables 4.2.6.8 and 6.1.1.4'
B B 0.0013 0.0007 'International Tables Vol C Tables 4.2.6.8 and 6.1.1.4'
H H 0.0000 0.0000 'International Tables Vol C Tables 4.2.6.8 and 6.1.1.4'
C C 0.0033 0.0016 'International Tables Vol C Tables 4.2.6.8 and 6.1.1.4'

loop_
_geom_angle_atom_site_label_1
_geom_angle_atom_site_label_2
_geom_angle_atom_site_label_3
_geom_angle
_geom_angle_site_symmetry_1
_geom_angle_site_symmetry_3
_geom_angle_publ_flag
C4 O B 104.18 . . yes
C18 O1 B1 104.01 . . yes
C11 O1# B 104.06 . . yes
C1# C C7 116.96 . . no
C1# C B 121.52 . . yes
C7 C B 121.52 . . yes
C1# C1 C2 120.98 . . no
C C1# C1 121.55 . . no
C1 C2 C8 117.98 . . no
C5 C3 C10 120.17 . . no
C5 C3 C17 119.72 . . no
C10 C3 C17 120.10 . . no
O C4 C5 129.14 . . yes
O C4 C11 109.01 . . yes
C5 C4 C11 121.84 . . no
C3 C5 C4 117.99 . . no
C C7 C8 121.76 . . no
C2 C8 C7 120.75 . . no
C3 C10 C12 120.34 . . no
C3 C10 C10 119.94 . 4_555 no
C10 C10 C12 119.72 4_555 . no
O1# C11 C4 109.14 . . yes
O1# C11 C12 129.13 . . yes
C4 C11 C12 121.72 . . no
C10 C12 C11 117.93 . . no
C14 C13 B1 121.46 . . yes
C14 C13 C14 117.08 . 4_555 no
C14 C13 B1 121.46 4_555 . yes
C13 C14 C15 121.54 . . no
C14 C15 C16 120.81 . . no
C15 C16 C16 120.89 . 2_557 no
C15 C16 C15 118.23 . 4_555 no
C15 C16 C16 120.89 4_555 2_557 no
C3 C17 C19 119.78 . . no
C3 C17 C17 119.96 . 4_555 no
C17 C17 C19 120.26 4_555 . no
O1 C18 C19 128.99 . . yes
O1 C18 C18 109.19 . 4_555 yes
C18 C18 C19 121.83 4_555 . no
C17 C19 C18 117.91 . . no
C2 C1 H1 119.00 . . no
C1# C1 H1 120.00 . . no
C C1# H1# 119.00 . . no
C1 C1# H1# 119.00 . . no
C4 C5 H 123.00 . . no
C3 C5 H 119.00 . . no
C C7 H3 119.00 . . no
C8 C7 H3 119.00 . . no
C2 C8 H4 119.00 . . no
C7 C8 H4 120.00 . . no
C11 C12 H2 123.00 . . no
C10 C12 H2 119.00 . . no
C13 C14 H6 119.00 . . no
C15 C14 H6 119.00 . . no
C14 C15 H7 120.00 . . no
C16 C15 H7 119.00 . . no
C18 C19 H5 123.00 . . no
C17 C19 H5 120.00 . . no
O1# B C 123.14 . . yes
O B O1# 113.60 . . yes
O B C 123.26 . . yes
O1 B1 C13 123.20 . . yes
O1 B1 O1 113.60 . 4_555 yes
O1 B1 C13 123.20 4_555 . yes

loop_
_geom_bond_atom_site_label_1
_geom_bond_atom_site_label_2
_geom_bond_distance
_geom_bond_site_symmetry_2
_geom_bond_publ_flag
O C4 1.4430 . yes
O B 1.3961 . yes
O1 C18 1.4432 . yes
O1 B1 1.3995 . yes
O1# C11 1.4430 . yes
O1# B 1.3974 . yes
C C1# 1.4076 . no
C C7 1.4052 . no
C B 1.4972 . yes
C1 C1# 1.3866 . no
C1 C2 1.4012 . no
C2 C8 1.4043 . no
C3 C5 1.4139 . no
C3 C10 1.4204 . no
C3 C17 1.4562 . no
C4 C5 1.3772 . no
C4 C11 1.3941 . no
C7 C8 1.3865 . no
C10 C12 1.4137 . no
C10 C10 1.4590 4_555 no
C11 C12 1.3781 . no
C13 C14 1.4104 . no
C13 B1 1.4966 . yes
C13 C14 1.4104 4_555 no
C14 C15 1.3865 . no
C15 C16 1.4040 . no
C16 C16 1.4712 2_557 no
C17 C19 1.4131 . no
C17 C17 1.4221 4_555 no
C18 C19 1.3775 . no
C18 C18 1.3936 4_555 no
C1 H1 1.1100 . no
C1# H1# 1.1000 . no
C5 H 1.1000 . no
C7 H3 1.1000 . no
C8 H4 1.1000 . no
C12 H2 1.1000 . no
C14 H6 1.1000 . no
C15 H7 1.1000 . no
C19 H5 1.1100 . no

loop_
_geom_contact_atom_site_label_1
_geom_contact_atom_site_label_2
_geom_contact_distance
_geom_contact_site_symmetry_2
_geom_contact_publ_flag
O O1# 2.3375 . no
O1 O1 2.3422 4_555 no
O1# O 2.3375 . no
O H1# 2.6500 . no
O1 H6 2.6500 4_555 no
O1# H3 2.6400 . no
C C7 3.3986 1_556 no
C1 C2 3.3980 1_556 no
C1 C2 2.5048 7_554 no
C1 C8 2.9182 7_554 no
C2 C8 2.5015 7_554 no
C2 C1 3.3980 1_554 no
C2 C1 2.5048 7_554 no
C3 C12 3.5625 1_556 no
C3 C17 3.4772 1_554 no
C3 C10 3.4749 1_556 no
C3 C19 3.5694 1_554 no
C4 C11 3.4734 1_556 no
C4 C5 3.4644 1_554 no
C5 C4 3.4644 1_556 no
C5 C11 3.5518 1_556 no
C7 C 3.3986 1_554 no
C8 C2 2.5015 7_554 no
C8 C1 2.9182 7_554 no
C10 C12 3.4733 1_556 no
C10 C3 3.4749 1_554 no
C10 C17 3.5727 1_554 no
C11 C4 3.4734 1_554 no
C11 C5 3.5518 1_554 no
C12 C10 3.4733 1_554 no
C12 C3 3.5625 1_554 no
C13 B1 3.3996 1_556 no
C13 B1 3.3996 4_556 no
C14 C15 3.3981 1_554 no
C15 C14 3.3981 1_556 no
C16 C16 3.3991 3_556 no
C16 C16 3.3991 2_556 no
C17 C18 3.5428 1_554 no
C17 C10 3.5727 1_556 no
C17 C19 3.4760 1_554 no
C17 C3 3.4772 1_556 no
C18 C19 3.4819 1_556 no
C18 C17 3.5428 1_556 no
C19 C17 3.4760 1_556 no
C19 C18 3.4819 1_554 no
C19 C3 3.5694 1_556 no
C1 H4 2.5500 7_554 no
C2 H4 2.7100 7_554 no
C2 H1 2.7200 7_554 no
C5 H5 2.4800 . no
C8 H1 2.5600 7_554 no
C12 H2 2.4800 4_555 no
C15 H7 2.5500 2_557 no
C19 H 2.4800 . no
B1 C13 3.3996 1_554 no
B1 C13 3.3996 4_554 no
H C19 2.4800 . no
H H5 1.7300 . no
H1 C2 2.7200 7_554 no
H1 C8 2.5600 7_554 no
H1 H4 1.8200 7_554 no
H1# O 2.6500 . no
H2 C12 2.4800 4_555 no
H2 H2 1.7200 4_555 no
H3 O1# 2.6400 . no
H4 C1 2.5500 7_554 no
H4 C2 2.7100 7_554 no
H4 H1 1.8200 7_554 no
H5 C5 2.4800 . no
H5 H 1.7300 . no
H6 O1 2.6500 4_555 no
H7 C15 2.5500 2_557 no
H7 H7 1.8100 2_557 no

loop_
_geom_torsion_atom_site_label_1
_geom_torsion_atom_site_label_2
_geom_torsion_atom_site_label_3
_geom_torsion_atom_site_label_4
_geom_torsion
_geom_torsion_site_symmetry_1
_geom_torsion_site_symmetry_3
_geom_torsion_site_symmetry_4
_geom_torsion_publ_flag
C4 O B C 180.00 . . . no
C4 O B O1# -0.03 . . . no
B O C4 C5 -180.00 . . . no
B O C4 C11 0.02 . . . no
B1 O1 C18 C18 0.00 . . 4_555 no
B1 O1 C18 C19 -179.97 . . . no
C18 O1 B1 C13 179.98 . . . no
C18 O1 B1 O1 -0.02 . . 4_555 no
B O1# C11 C4 -0.02 . . . no
C11 O1# B C 180.00 . . . no
C11 O1# B O 0.02 . . . no
B O1# C11 C12 180.00 . . . no
C1# C C7 C8 -0.02 . . . no
C7 C C1# C1 0.02 . . . no
B C C1# C1 -180.00 . . . no
C7 C B O1# 0.00 . . . no
B C C7 C8 -180.00 . . . no
C1# C B O -0.00 . . . no
C1# C B O1# -179.97 . . . no
C7 C B O 179.98 . . . no
C1# C1 C2 C8 -0.03 . . . no
C2 C1 C1# C -0.00 . . . no
C1 C2 C8 C7 0.03 . . . no
C5 C3 C10 C12 -0.00 . . . no
C10 C3 C5 C4 0.00 . . . no
C17 C3 C5 C4 180.00 . . . no
C5 C3 C17 C17 -180.00 . . 4_555 no
C5 C3 C10 C10 180.00 . . 4_555 no
C5 C3 C17 C19 0.00 . . . no
C17 C3 C10 C12 -180.00 . . . no
C10 C3 C17 C19 180.00 . . . no
C10 C3 C17 C17 -0.00 . . 4_555 no
C17 C3 C10 C10 0.00 . . 4_555 no
O C4 C11 C12 180.00 . . . no
C5 C4 C11 O1# -179.98 . . . no
O C4 C11 O1# -0.00 . . . no
O C4 C5 C3 -179.98 . . . no
C11 C4 C5 C3 -0.02 . . . no
C5 C4 C11 C12 0.00 . . . no
C C7 C8 C2 -0.02 . . . no
C3 C10 C12 C11 0.00 . . . no
C3 C10 C10 C3 0.00 . 4_555 4_555 no
C3 C10 C10 C12 180.00 . 4_555 4_555 no
C12 C10 C10 C3 -180.00 . 4_555 4_555 no
C12 C10 C10 C12 0.00 . 4_555 4_555 no
C10 C10 C12 C11 -180.00 4_555 . . no
O1# C11 C12 C10 180.00 . . . no
C4 C11 C12 C10 -0.00 . . . no
C14 C13 B1 O1 179.97 . . . no
B1 C13 C14 C15 -180.00 . . . no
C14 C13 B1 O1 -0.03 . . 4_555 no
C14 C13 C14 C15 -0.04 4_555 . . no
C14 C13 B1 O1 0.03 4_555 . . no
C13 C14 C15 C16 0.00 . . . no
C14 C15 C16 C15 0.03 . . 4_555 no
C14 C15 C16 C16 -179.98 . . 2_557 no
C19 C17 C17 C19 0.02 . 4_555 4_555 no
C17 C17 C19 C18 -0.02 4_555 . . no
C3 C17 C17 C3 0.00 . 4_555 4_555 no
C3 C17 C19 C18 180.00 . . . no
C19 C17 C17 C3 179.98 . 4_555 4_555 no
C3 C17 C17 C19 -179.98 . 4_555 4_555 no
C19 C18 C18 C19 0.00 . 4_555 4_555 no
O1 C18 C19 C17 -179.98 . . . no
C18 C18 C19 C17 0.00 4_555 . . no
O1 C18 C18 O1 0.02 . 4_555 4_555 no
O1 C18 C18 C19 -180.00 . 4_555 4_555 no
C19 C18 C18 O1 180.00 . 4_555 4_555 no
